data_2312348
loop_
_publ_author_name
'Czapik, Agnieszka'
'Kwit, Marcin'

_publ_section_title
;
 Diversity of N-triphenylacetyl-L-tyrosine solvates with halogenated
 solvents.
;
_journal_coeditor_code EF3022
_journal_issue 'Pt 12'
_journal_name_full 'Acta crystallographica. Section C, Structural chemistry'
_journal_page_first 745
_journal_page_last 756
_journal_paper_doi 10.1107/S2053229621011098
_journal_volume 77
_journal_year 2021
_chemical_absolute_configuration syn
_chemical_formula_iupac 'C29 H25 N O4, C H2 Cl2'
_chemical_formula_moiety 'C29 H25 N O4, C H2 Cl2'
_chemical_formula_sum 'C30 H27 Cl2 N O4'
_chemical_formula_weight 536.42
_chemical_name_systematic
;
<i>N</i>-Triphenylacetyl-<i>L</i>-tyrosine dichloromethane monosolvate
;
_space_group_crystal_system monoclinic
_space_group_IT_number 4
_space_group_name_Hall 'P 2yb'
_space_group_name_H-M_alt 'P 1 21 1'
_atom_sites_solution_hydrogens geom
_atom_sites_solution_primary direct
_audit_creation_method SHELXL-2018/3
_cell_angle_alpha 90
_cell_angle_beta 108.7422(13)
_cell_angle_gamma 90
_cell_formula_units_Z 2
_cell_length_a 10.04475(13)
_cell_length_b 9.82563(12)
_cell_length_c 14.59465(18)
_cell_measurement_reflns_used 12253
_cell_measurement_temperature 130(2)
_cell_measurement_theta_max 75.4340
_cell_measurement_theta_min 3.1750
_cell_volume 1364.05(3)
_computing_cell_refinement
;
CrysAlis PRO (Rigaku OD, 2021)
;
_computing_data_collection
;
CrysAlis PRO (Rigaku OD, 2021)
;
_computing_data_reduction
;
CrysAlis PRO (Rigaku OD, 2021)
;
_computing_structure_refinement
;
SHELXL2018 (Sheldrick, 2015<i>b</i>)
;
_computing_structure_solution
;
SHELXT2018 (Sheldrick, 2015<i>a</i>)
;
_diffrn_ambient_temperature 130(2)
_diffrn_detector_area_resol_mean 10.5357
_diffrn_measured_fraction_theta_full 1.000
_diffrn_measured_fraction_theta_max 0.992
_diffrn_measurement_device_type 'Rigaku SuperNova Single Source diffractometer with an Atlas detector'
_diffrn_measurement_method '\w scans'
_diffrn_radiation_type CuK\a
_diffrn_radiation_wavelength 1.54184
_diffrn_reflns_av_R_equivalents 0.0336
_diffrn_reflns_av_unetI/netI 0.0278
_diffrn_reflns_limit_h_max 11
_diffrn_reflns_limit_h_min -12
_diffrn_reflns_limit_k_max 12
_diffrn_reflns_limit_k_min -12
_diffrn_reflns_limit_l_max 18
_diffrn_reflns_limit_l_min -17
_diffrn_reflns_number 20920
_diffrn_reflns_theta_full 67.684
_diffrn_reflns_theta_max 75.584
_diffrn_reflns_theta_min 3.198
_diffrn_source 'micro-focus sealed X-ray tube'
_exptl_absorpt_coefficient_mu 2.432
_exptl_absorpt_correction_T_max 1.000
_exptl_absorpt_correction_T_min 0.709
_exptl_absorpt_correction_type gaussian
_exptl_absorpt_process_details
;
(CrysAlis PRO; Rigaku OD, 2021)
;
_exptl_crystal_colour colourless
_exptl_crystal_density_diffrn 1.306
_exptl_crystal_description needle
_exptl_crystal_F_000 560
_exptl_crystal_size_max 0.300
_exptl_crystal_size_mid 0.060
_exptl_crystal_size_min 0.030
_refine_diff_density_max 0.422
_refine_diff_density_min -0.491
_refine_ls_abs_structure_details
;
Flack <i>x</i> determined using 2293 quotients [(I+)-(I-)]/[(I+)+(I-)]
(Parsons <i>et al.</i>,  2013)
;
_refine_ls_abs_structure_Flack -0.009(9)
_refine_ls_extinction_method none
_refine_ls_goodness_of_fit_ref 1.051
_refine_ls_hydrogen_treatment constr
_refine_ls_matrix_type full
_refine_ls_number_parameters 336
_refine_ls_number_reflns 5550
_refine_ls_number_restraints 1
_refine_ls_restrained_S_all 1.051
_refine_ls_R_factor_all 0.0395
_refine_ls_R_factor_gt 0.0351
_refine_ls_shift/su_max 0.000
_refine_ls_shift/su_mean 0.000
_refine_ls_structure_factor_coef Fsqd
_refine_ls_weighting_details 'w=1/[\s^2^(Fo^2^)+(0.0563P)^2^+0.2497P] where P=(Fo^2^+2Fc^2^)/3'
_refine_ls_weighting_scheme calc
_refine_ls_wR_factor_gt 0.0929
_refine_ls_wR_factor_ref 0.0951
_reflns_number_gt 5259
_reflns_number_total 5550
_reflns_threshold_expression 'I > 2\s(I)'
_cod_data_source_file ef3022sup1.cif
_cod_data_source_block II
_cod_original_sg_symbol_H-M 'P 21'
_cod_database_code 2312348
_shelx_space_group_comment
;
The symmetry employed for this shelxl refinement is uniquely defined
by the following loop, which should always be used as a source of
symmetry information in preference to the above space-group names.
They are only intended as comments.
;
_shelx_estimated_absorpt_t_min 0.529
_shelx_estimated_absorpt_t_max 0.931

loop_
_space_group_symop_operation_xyz
'x, y, z'
'-x, y+1/2, -z'

loop_
_atom_site_type_symbol
_atom_site_label
_atom_site_fract_x
_atom_site_fract_y
_atom_site_fract_z
_atom_site_U_iso_or_equiv
_atom_site_adp_type
_atom_site_calc_flag
_atom_site_occupancy
_atom_site_disorder_assembly
_atom_site_disorder_group
Cl Cl1 1.13556(10) 0.08291(17) 0.54019(7) 0.0754(4) Uani d 1 . .
Cl Cl2 0.84252(11) 0.15911(11) 0.45184(6) 0.0586(3) Uani d 1 . .
C C41 0.9600(4) 0.0360(4) 0.5188(3) 0.0474(8) Uani d 1 . .
H H41A 0.943632 0.022081 0.581518 0.057 Uiso calc 1 . .
H H41B 0.941735 -0.051474 0.483243 0.057 Uiso calc 1 . .
O O1 1.15801(19) 0.8586(2) 1.01800(13) 0.0284(4) Uani d 1 . .
H H1 1.186840 0.938099 1.033941 0.043 Uiso calc 1 . .
O O2 0.9936(2) 0.96528(19) 0.89904(15) 0.0332(4) Uani d 1 . .
O O3 0.9396(2) 0.1219(2) 0.73314(14) 0.0364(5) Uani d 1 . .
H H3 0.952053 0.072273 0.782044 0.055 Uiso calc 1 . .
O O4 0.76577(18) 0.61269(18) 0.93338(12) 0.0257(4) Uani d 1 . .
N N1 0.8592(2) 0.7258(2) 0.83509(14) 0.0217(4) Uani d 1 . .
H H1A 0.843585 0.765140 0.778439 0.026 Uiso calc 1 . .
C C1 1.0496(3) 0.8623(3) 0.93869(17) 0.0236(5) Uani d 1 . .
C C2 1.0026(3) 0.7203(2) 0.90046(18) 0.0227(5) Uani d 1 . .
H H2 1.006458 0.659202 0.956024 0.027 Uiso calc 1 . .
C C3 1.1028(3) 0.6647(3) 0.84801(18) 0.0251(5) Uani d 1 . .
H H3A 1.095903 0.722169 0.790950 0.030 Uiso calc 1 . .
H H3B 1.200955 0.668870 0.892152 0.030 Uiso calc 1 . .
C C4 1.0664(3) 0.5200(3) 0.81597(18) 0.0245(5) Uani d 1 . .
C C5 1.1076(3) 0.4138(3) 0.88251(19) 0.0257(5) Uani d 1 . .
H H5 1.163987 0.433217 0.947078 0.031 Uiso calc 1 . .
C C6 1.0678(3) 0.2802(3) 0.85641(19) 0.0270(5) Uani d 1 . .
H H6 1.097140 0.209026 0.902608 0.032 Uiso calc 1 . .
C C7 0.9847(3) 0.2516(3) 0.76208(19) 0.0274(5) Uani d 1 . .
C C8 0.9453(3) 0.3547(3) 0.69411(18) 0.0289(5) Uani d 1 . .
H H8 0.890933 0.334624 0.629193 0.035 Uiso calc 1 . .
C C9 0.9859(3) 0.4883(3) 0.72144(19) 0.0270(5) Uani d 1 . .
H H9 0.958162 0.558968 0.674713 0.032 Uiso calc 1 . .
C C10 0.6012(2) 0.6880(2) 0.78117(17) 0.0212(5) Uani d 1 . .
C C11 0.6083(2) 0.7486(3) 0.68512(17) 0.0221(5) Uani d 1 . .
C C12 0.6453(3) 0.8859(3) 0.68206(18) 0.0251(5) Uani d 1 . .
H H12 0.663110 0.940556 0.738430 0.030 Uiso calc 1 . .
C C13 0.6564(3) 0.9432(3) 0.5973(2) 0.0288(5) Uani d 1 . .
H H13 0.683813 1.035645 0.596864 0.035 Uiso calc 1 . .
C C14 0.6277(3) 0.8661(3) 0.51419(19) 0.0301(5) Uani d 1 . .
H H14 0.634549 0.905283 0.456351 0.036 Uiso calc 1 . .
C C15 0.5886(3) 0.7304(3) 0.51593(19) 0.0305(6) Uani d 1 . .
H H15 0.567754 0.676950 0.458790 0.037 Uiso calc 1 . .
C C16 0.5799(3) 0.6726(3) 0.60071(18) 0.0263(5) Uani d 1 . .
H H16 0.554042 0.579625 0.600972 0.032 Uiso calc 1 . .
C C17 0.7502(2) 0.6744(2) 0.85630(17) 0.0206(4) Uani d 1 . .
C C21 0.5117(3) 0.7848(2) 0.82243(18) 0.0227(5) Uani d 1 . .
C C22 0.3945(3) 0.8478(3) 0.75796(18) 0.0256(5) Uani d 1 . .
H H22 0.369741 0.828556 0.690768 0.031 Uiso calc 1 . .
C C23 0.3129(3) 0.9389(3) 0.7907(2) 0.0297(6) Uani d 1 . .
H H23 0.233011 0.980409 0.745807 0.036 Uiso calc 1 . .
C C24 0.3479(3) 0.9688(3) 0.8881(2) 0.0328(6) Uani d 1 . .
H H24 0.294631 1.033145 0.910305 0.039 Uiso calc 1 . .
C C25 0.4617(3) 0.9037(3) 0.9527(2) 0.0378(7) Uani d 1 . .
H H25 0.485185 0.922081 1.019981 0.045 Uiso calc 1 . .
C C26 0.5421(3) 0.8118(3) 0.92074(19) 0.0309(6) Uani d 1 . .
H H26 0.618712 0.766876 0.966426 0.037 Uiso calc 1 . .
C C31 0.5431(3) 0.5412(2) 0.76796(17) 0.0225(5) Uani d 1 . .
C C32 0.4068(3) 0.5095(3) 0.76339(18) 0.0262(5) Uani d 1 . .
H H32 0.344653 0.579787 0.768608 0.031 Uiso calc 1 . .
C C33 0.3602(3) 0.3744(3) 0.7511(2) 0.0313(6) Uani d 1 . .
H H33 0.266319 0.353784 0.747567 0.038 Uiso calc 1 . .
C C34 0.4494(3) 0.2708(3) 0.7441(2) 0.0333(6) Uani d 1 . .
H H34 0.417461 0.179169 0.736507 0.040 Uiso calc 1 . .
C C35 0.5863(3) 0.3017(3) 0.7482(2) 0.0308(6) Uani d 1 . .
H H35 0.648332 0.231186 0.743270 0.037 Uiso calc 1 . .
C C36 0.6320(3) 0.4359(3) 0.7594(2) 0.0274(5) Uani d 1 . .
H H36 0.725309 0.456495 0.761323 0.033 Uiso calc 1 . .

loop_
_atom_site_aniso_label
_atom_site_aniso_U_11
_atom_site_aniso_U_22
_atom_site_aniso_U_33
_atom_site_aniso_U_12
_atom_site_aniso_U_13
_atom_site_aniso_U_23
Cl1 0.0413(5) 0.1376(11) 0.0424(5) -0.0195(6) 0.0067(4) 0.0034(6)
Cl2 0.0611(5) 0.0630(6) 0.0427(4) 0.0072(4) 0.0042(4) -0.0048(4)
C41 0.0401(17) 0.062(2) 0.0408(17) -0.0040(16) 0.0137(14) -0.0014(16)
O1 0.0273(9) 0.0271(9) 0.0265(8) -0.0043(8) 0.0026(7) -0.0057(8)
O2 0.0349(11) 0.0216(9) 0.0371(10) -0.0009(8) 0.0033(8) 0.0012(8)
O3 0.0504(12) 0.0242(9) 0.0324(10) -0.0087(9) 0.0105(9) -0.0056(8)
O4 0.0242(8) 0.0276(9) 0.0238(8) 0.0006(7) 0.0056(7) 0.0065(7)
N1 0.0209(10) 0.0222(9) 0.0203(9) -0.0027(8) 0.0044(8) 0.0031(8)
C1 0.0218(11) 0.0243(11) 0.0251(11) -0.0007(10) 0.0083(9) -0.0003(10)
C2 0.0210(11) 0.0221(11) 0.0228(11) -0.0021(9) 0.0042(9) 0.0000(9)
C3 0.0226(12) 0.0242(12) 0.0289(12) -0.0046(9) 0.0087(10) -0.0016(10)
C4 0.0237(11) 0.0234(11) 0.0275(12) -0.0013(10) 0.0100(10) -0.0025(10)
C5 0.0243(12) 0.0266(12) 0.0248(12) -0.0006(9) 0.0060(10) -0.0022(10)
C6 0.0301(13) 0.0244(12) 0.0272(12) 0.0007(10) 0.0100(10) -0.0001(10)
C7 0.0295(13) 0.0245(12) 0.0292(12) -0.0026(10) 0.0108(10) -0.0049(10)
C8 0.0311(13) 0.0307(13) 0.0231(11) -0.0036(11) 0.0063(10) -0.0046(10)
C9 0.0299(13) 0.0251(13) 0.0258(12) -0.0006(10) 0.0087(10) 0.0018(10)
C10 0.0203(11) 0.0202(11) 0.0217(11) -0.0013(9) 0.0048(9) -0.0002(9)
C11 0.0185(11) 0.0243(12) 0.0217(11) 0.0010(9) 0.0039(9) 0.0021(9)
C12 0.0249(12) 0.0236(12) 0.0249(12) -0.0006(9) 0.0052(9) 0.0015(10)
C13 0.0293(13) 0.0248(12) 0.0310(13) 0.0007(10) 0.0079(11) 0.0072(10)
C14 0.0304(13) 0.0354(14) 0.0254(12) 0.0014(11) 0.0101(10) 0.0090(11)
C15 0.0330(14) 0.0361(14) 0.0222(11) -0.0029(11) 0.0086(10) -0.0018(11)
C16 0.0276(12) 0.0255(12) 0.0248(12) -0.0021(10) 0.0069(10) 0.0012(10)
C17 0.0226(11) 0.0173(10) 0.0220(10) 0.0007(9) 0.0072(9) -0.0013(9)
C21 0.0221(11) 0.0206(11) 0.0258(11) -0.0030(9) 0.0083(9) 0.0003(9)
C22 0.0231(11) 0.0267(12) 0.0259(11) -0.0018(10) 0.0063(9) 0.0000(10)
C23 0.0256(13) 0.0253(13) 0.0391(14) 0.0027(10) 0.0114(11) 0.0071(11)
C24 0.0305(14) 0.0309(14) 0.0435(16) 0.0002(11) 0.0211(12) -0.0040(12)
C25 0.0392(16) 0.0434(16) 0.0320(14) 0.0022(13) 0.0133(12) -0.0064(12)
C26 0.0278(13) 0.0377(15) 0.0264(12) 0.0039(11) 0.0075(10) -0.0010(11)
C31 0.0253(12) 0.0221(12) 0.0195(10) -0.0030(9) 0.0063(9) -0.0002(9)
C32 0.0254(12) 0.0275(12) 0.0271(12) -0.0030(10) 0.0102(10) -0.0009(10)
C33 0.0314(13) 0.0316(14) 0.0337(13) -0.0110(12) 0.0142(11) -0.0044(11)
C34 0.0433(16) 0.0252(12) 0.0316(13) -0.0112(11) 0.0121(12) -0.0044(11)
C35 0.0359(14) 0.0242(13) 0.0318(13) 0.0018(11) 0.0100(11) -0.0019(10)
C36 0.0257(13) 0.0245(12) 0.0310(13) -0.0020(10) 0.0077(10) -0.0011(10)

loop_
_atom_type_symbol
_atom_type_description
_atom_type_scat_dispersion_real
_atom_type_scat_dispersion_imag
_atom_type_scat_source
C C 0.0181 0.0091 'International Tables Vol C Tables 4.2.6.8 and 6.1.1.4'
H H 0.0000 0.0000 'International Tables Vol C Tables 4.2.6.8 and 6.1.1.4'
Cl Cl 0.3639 0.7018 'International Tables Vol C Tables 4.2.6.8 and 6.1.1.4'
N N 0.0311 0.0180 'International Tables Vol C Tables 4.2.6.8 and 6.1.1.4'
O O 0.0492 0.0322 'International Tables Vol C Tables 4.2.6.8 and 6.1.1.4'

loop_
_geom_angle_atom_site_label_1
_geom_angle_atom_site_label_2
_geom_angle_atom_site_label_3
_geom_angle_site_symmetry_1
_geom_angle_site_symmetry_3
_geom_angle
_geom_angle_publ_flag
Cl1 C41 Cl2 . . 112.1(2) ?
Cl1 C41 H41A . . 109.2 ?
Cl2 C41 H41A . . 109.2 ?
Cl1 C41 H41B . . 109.2 ?
Cl2 C41 H41B . . 109.2 ?
H41A C41 H41B . . 107.9 ?
C1 O1 H1 . . 109.5 ?
C7 O3 H3 . . 109.5 ?
C17 N1 C2 . . 123.4(2) ?
C17 N1 H1A . . 118.3 ?
C2 N1 H1A . . 118.3 ?
O2 C1 O1 . . 124.9(2) ?
O2 C1 C2 . . 123.3(2) ?
O1 C1 C2 . . 111.7(2) ?
N1 C2 C1 . . 109.5(2) ?
N1 C2 C3 . . 110.7(2) ?
C1 C2 C3 . . 109.3(2) ?
N1 C2 H2 . . 109.1 ?
C1 C2 H2 . . 109.1 ?
C3 C2 H2 . . 109.1 ?
C4 C3 C2 . . 110.8(2) ?
C4 C3 H3A . . 109.5 ?
C2 C3 H3A . . 109.5 ?
C4 C3 H3B . . 109.5 ?
C2 C3 H3B . . 109.5 ?
H3A C3 H3B . . 108.1 ?
C9 C4 C5 . . 118.1(2) ?
C9 C4 C3 . . 121.7(2) ?
C5 C4 C3 . . 120.2(2) ?
C6 C5 C4 . . 121.4(2) ?
C6 C5 H5 . . 119.3 ?
C4 C5 H5 . . 119.3 ?
C5 C6 C7 . . 119.4(2) ?
C5 C6 H6 . . 120.3 ?
C7 C6 H6 . . 120.3 ?
O3 C7 C8 . . 118.0(2) ?
O3 C7 C6 . . 121.8(2) ?
C8 C7 C6 . . 120.3(2) ?
C7 C8 C9 . . 119.6(2) ?
C7 C8 H8 . . 120.2 ?
C9 C8 H8 . . 120.2 ?
C4 C9 C8 . . 121.2(2) ?
C4 C9 H9 . . 119.4 ?
C8 C9 H9 . . 119.4 ?
C31 C10 C11 . . 111.86(19) ?
C31 C10 C17 . . 104.37(19) ?
C11 C10 C17 . . 111.07(19) ?
C31 C10 C21 . . 112.13(19) ?
C11 C10 C21 . . 108.40(19) ?
C17 C10 C21 . . 108.97(19) ?
C16 C11 C12 . . 118.0(2) ?
C16 C11 C10 . . 122.7(2) ?
C12 C11 C10 . . 119.3(2) ?
C13 C12 C11 . . 120.9(2) ?
C13 C12 H12 . . 119.6 ?
C11 C12 H12 . . 119.6 ?
C14 C13 C12 . . 120.3(2) ?
C14 C13 H13 . . 119.8 ?
C12 C13 H13 . . 119.8 ?
C13 C14 C15 . . 119.3(2) ?
C13 C14 H14 . . 120.3 ?
C15 C14 H14 . . 120.3 ?
C16 C15 C14 . . 120.4(2) ?
C16 C15 H15 . . 119.8 ?
C14 C15 H15 . . 119.8 ?
C15 C16 C11 . . 121.1(2) ?
C15 C16 H16 . . 119.5 ?
C11 C16 H16 . . 119.5 ?
O4 C17 N1 . . 121.5(2) ?
O4 C17 C10 . . 119.6(2) ?
N1 C17 C10 . . 118.9(2) ?
C26 C21 C22 . . 117.9(2) ?
C26 C21 C10 . . 123.5(2) ?
C22 C21 C10 . . 118.5(2) ?
C21 C22 C23 . . 121.0(2) ?
C21 C22 H22 . . 119.5 ?
C23 C22 H22 . . 119.5 ?
C24 C23 C22 . . 120.3(3) ?
C24 C23 H23 . . 119.8 ?
C22 C23 H23 . . 119.8 ?
C23 C24 C25 . . 119.0(3) ?
C23 C24 H24 . . 120.5 ?
C25 C24 H24 . . 120.5 ?
C24 C25 C26 . . 120.9(3) ?
C24 C25 H25 . . 119.5 ?
C26 C25 H25 . . 119.5 ?
C25 C26 C21 . . 120.8(3) ?
C25 C26 H26 . . 119.6 ?
C21 C26 H26 . . 119.6 ?
C32 C31 C36 . . 118.6(2) ?
C32 C31 C10 . . 123.0(2) ?
C36 C31 C10 . . 118.4(2) ?
C31 C32 C33 . . 120.3(2) ?
C31 C32 H32 . . 119.9 ?
C33 C32 H32 . . 119.9 ?
C34 C33 C32 . . 120.7(3) ?
C34 C33 H33 . . 119.6 ?
C32 C33 H33 . . 119.6 ?
C33 C34 C35 . . 119.4(3) ?
C33 C34 H34 . . 120.3 ?
C35 C34 H34 . . 120.3 ?
C36 C35 C34 . . 119.9(3) ?
C36 C35 H35 . . 120.1 ?
C34 C35 H35 . . 120.1 ?
C35 C36 C31 . . 121.1(3) ?
C35 C36 H36 . . 119.5 ?
C31 C36 H36 . . 119.5 ?

loop_
_geom_bond_atom_site_label_1
_geom_bond_atom_site_label_2
_geom_bond_site_symmetry_2
_geom_bond_distance
_geom_bond_publ_flag
Cl1 C41 . 1.751(4) ?
Cl2 C41 . 1.752(4) ?
C41 H41A . 0.9900 ?
C41 H41B . 0.9900 ?
O1 C1 . 1.310(3) ?
O1 H1 . 0.8400 ?
O2 C1 . 1.211(3) ?
O3 C7 . 1.372(3) ?
O3 H3 . 0.8400 ?
O4 C17 . 1.243(3) ?
N1 C17 . 1.329(3) ?
N1 C2 . 1.451(3) ?
N1 H1A . 0.8800 ?
C1 C2 . 1.520(3) ?
C2 C3 . 1.547(4) ?
C2 H2 . 1.0000 ?
C3 C4 . 1.505(4) ?
C3 H3A . 0.9900 ?
C3 H3B . 0.9900 ?
C4 C9 . 1.392(4) ?
C4 C5 . 1.395(4) ?
C5 C6 . 1.389(4) ?
C5 H5 . 0.9500 ?
C6 C7 . 1.390(4) ?
C6 H6 . 0.9500 ?
C7 C8 . 1.384(4) ?
C8 C9 . 1.394(4) ?
C8 H8 . 0.9500 ?
C9 H9 . 0.9500 ?
C10 C31 . 1.544(3) ?
C10 C11 . 1.546(3) ?
C10 C17 . 1.551(3) ?
C10 C21 . 1.557(3) ?
C11 C16 . 1.390(4) ?
C11 C12 . 1.404(3) ?
C12 C13 . 1.395(4) ?
C12 H12 . 0.9500 ?
C13 C14 . 1.380(4) ?
C13 H13 . 0.9500 ?
C14 C15 . 1.393(4) ?
C14 H14 . 0.9500 ?
C15 C16 . 1.389(4) ?
C15 H15 . 0.9500 ?
C16 H16 . 0.9500 ?
C21 C26 . 1.393(4) ?
C21 C22 . 1.394(3) ?
C22 C23 . 1.397(4) ?
C22 H22 . 0.9500 ?
C23 C24 . 1.382(4) ?
C23 H23 . 0.9500 ?
C24 C25 . 1.383(4) ?
C24 H24 . 0.9500 ?
C25 C26 . 1.388(4) ?
C25 H25 . 0.9500 ?
C26 H26 . 0.9500 ?
C31 C32 . 1.385(4) ?
C31 C36 . 1.399(4) ?
C32 C33 . 1.400(4) ?
C32 H32 . 0.9500 ?
C33 C34 . 1.382(4) ?
C33 H33 . 0.9500 ?
C34 C35 . 1.390(4) ?
C34 H34 . 0.9500 ?
C35 C36 . 1.389(4) ?
C35 H35 . 0.9500 ?
C36 H36 . 0.9500 ?

loop_
_geom_hbond_atom_site_label_D
_geom_hbond_atom_site_label_H
_geom_hbond_atom_site_label_A
_geom_hbond_site_symmetry_A
_geom_hbond_distance_DH
_geom_hbond_distance_HA
_geom_hbond_distance_DA
_geom_hbond_angle_DHA
_geom_hbond_publ_flag
O1 H1 O4 2_757 0.84 1.80 2.641(3) 175.4 yes
O3 H3 O2 1_545 0.84 1.93 2.772(3) 175.7 yes
C26 H26 O4 . 0.95 2.27 2.940(3) 126.6 yes
C6 H6 O2 1_545 0.95 2.60 3.288(3) 129.2 yes
C6 H6 O4 2_747 0.95 2.53 3.409(3) 153.8 yes

loop_
_geom_torsion_atom_site_label_1
_geom_torsion_atom_site_label_2
_geom_torsion_atom_site_label_3
_geom_torsion_atom_site_label_4
_geom_torsion_site_symmetry_1
_geom_torsion_site_symmetry_2
_geom_torsion_site_symmetry_3
_geom_torsion_site_symmetry_4
_geom_torsion
_geom_torsion_publ_flag
C17 N1 C2 C1 . . . . -109.4(3) ?
C17 N1 C2 C3 . . . . 130.0(2) ?
O2 C1 C2 N1 . . . . -20.3(3) ?
O1 C1 C2 N1 . . . . 160.6(2) ?
O2 C1 C2 C3 . . . . 101.2(3) ?
O1 C1 C2 C3 . . . . -77.9(3) ?
N1 C2 C3 C4 . . . . -63.8(3) ?
C1 C2 C3 C4 . . . . 175.5(2) ?
C2 C3 C4 C9 . . . . 98.6(3) ?
C2 C3 C4 C5 . . . . -78.3(3) ?
C9 C4 C5 C6 . . . . -1.2(4) ?
C3 C4 C5 C6 . . . . 175.9(2) ?
C4 C5 C6 C7 . . . . -0.3(4) ?
C5 C6 C7 O3 . . . . -178.4(3) ?
C5 C6 C7 C8 . . . . 1.8(4) ?
O3 C7 C8 C9 . . . . 178.3(3) ?
C6 C7 C8 C9 . . . . -1.9(4) ?
C5 C4 C9 C8 . . . . 1.1(4) ?
C3 C4 C9 C8 . . . . -175.9(3) ?
C7 C8 C9 C4 . . . . 0.4(4) ?
C31 C10 C11 C16 . . . . -6.6(3) ?
C17 C10 C11 C16 . . . . 109.6(3) ?
C21 C10 C11 C16 . . . . -130.7(2) ?
C31 C10 C11 C12 . . . . 173.7(2) ?
C17 C10 C11 C12 . . . . -70.2(3) ?
C21 C10 C11 C12 . . . . 49.5(3) ?
C16 C11 C12 C13 . . . . -1.5(4) ?
C10 C11 C12 C13 . . . . 178.3(2) ?
C11 C12 C13 C14 . . . . 1.5(4) ?
C12 C13 C14 C15 . . . . -0.5(4) ?
C13 C14 C15 C16 . . . . -0.6(4) ?
C14 C15 C16 C11 . . . . 0.7(4) ?
C12 C11 C16 C15 . . . . 0.4(4) ?
C10 C11 C16 C15 . . . . -179.4(2) ?
C2 N1 C17 O4 . . . . -2.9(4) ?
C2 N1 C17 C10 . . . . 179.2(2) ?
C31 C10 C17 O4 . . . . -50.8(3) ?
C11 C10 C17 O4 . . . . -171.5(2) ?
C21 C10 C17 O4 . . . . 69.2(3) ?
C31 C10 C17 N1 . . . . 127.1(2) ?
C11 C10 C17 N1 . . . . 6.4(3) ?
C21 C10 C17 N1 . . . . -112.9(2) ?
C31 C10 C21 C26 . . . . 93.5(3) ?
C11 C10 C21 C26 . . . . -142.5(2) ?
C17 C10 C21 C26 . . . . -21.5(3) ?
C31 C10 C21 C22 . . . . -86.3(3) ?
C11 C10 C21 C22 . . . . 37.7(3) ?
C17 C10 C21 C22 . . . . 158.7(2) ?
C26 C21 C22 C23 . . . . 2.2(4) ?
C10 C21 C22 C23 . . . . -178.0(2) ?
C21 C22 C23 C24 . . . . 0.4(4) ?
C22 C23 C24 C25 . . . . -2.3(4) ?
C23 C24 C25 C26 . . . . 1.5(5) ?
C24 C25 C26 C21 . . . . 1.2(5) ?
C22 C21 C26 C25 . . . . -3.0(4) ?
C10 C21 C26 C25 . . . . 177.2(3) ?
C11 C10 C31 C32 . . . . -102.8(3) ?
C17 C10 C31 C32 . . . . 137.0(2) ?
C21 C10 C31 C32 . . . . 19.2(3) ?
C11 C10 C31 C36 . . . . 76.6(3) ?
C17 C10 C31 C36 . . . . -43.6(3) ?
C21 C10 C31 C36 . . . . -161.4(2) ?
C36 C31 C32 C33 . . . . 0.4(4) ?
C10 C31 C32 C33 . . . . 179.9(2) ?
C31 C32 C33 C34 . . . . 0.5(4) ?
C32 C33 C34 C35 . . . . -0.7(4) ?
C33 C34 C35 C36 . . . . 0.1(4) ?
C34 C35 C36 C31 . . . . 0.8(4) ?
C32 C31 C36 C35 . . . . -1.1(4) ?
C10 C31 C36 C35 . . . . 179.5(2) ?

_cod_database_fobs_code 2312348
